data_9001044
loop_
_publ_author_name
'Grey, I. E.'
'Madsen, I. C.'
'Harris, D. C.'

_publ_section_title
;
 Barian tomichite, Ba.5(As2).5Ti2(V,Fe)5O13(OH), its crystal structure and
 relationship to derbylite and tomichite
;
_journal_name_full 'American Mineralogist'
_journal_page_first 201
_journal_page_last 208
_journal_volume 72
_journal_year 1987
_chemical_formula_sum 'As0.94 Ba0.35 Fe2.295 O14 Ti2.41 V2.295'
_chemical_name_mineral Tomichite
_space_group_IT_number 12
_symmetry_space_group_name_Hall '-A 2y'
_symmetry_space_group_name_H-M 'A 1 2/m 1'
_cell_angle_alpha 90
_cell_angle_beta 104.97
_cell_angle_gamma 90
_cell_length_a 7.105
_cell_length_b 14.217
_cell_length_c 5.043
_cell_formula_units_Z 2
_cell_volume 492.114
_database_code_amcsd 0001066
_exptl_crystal_density_diffrn 4.744
_cod_original_formula_sum '(Ti2.41 V2.295 Fe2.295) Ba.35 As.94 O14'
_cod_database_code 9001044

loop_
_space_group_symop_operation_xyz
x,y,z
x,1/2+y,1/2+z
x,-y,z
x,1/2-y,1/2+z
-x,-y,-z
-x,1/2-y,1/2-z
-x,y,-z
-x,1/2+y,1/2-z

loop_
_atom_site_aniso_label
_atom_site_aniso_U_11
_atom_site_aniso_U_22
_atom_site_aniso_U_33
_atom_site_aniso_U_12
_atom_site_aniso_U_13
_atom_site_aniso_U_23
Ti1 0.00860 0.00780 0.00870 0.00000 0.00160 0.00000
V1 0.00860 0.00780 0.00870 0.00000 0.00160 0.00000
Fe1 0.00860 0.00780 0.00870 0.00000 0.00160 0.00000
Ti2 0.00790 0.01410 0.01020 0.00000 0.00340 0.00000
V2 0.00790 0.01410 0.01020 0.00000 0.00340 0.00000
Fe2 0.00790 0.01410 0.01020 0.00000 0.00340 0.00000
Ti3 0.00600 0.00740 0.00620 -0.00180 0.00250 -0.00070
V3 0.00600 0.00740 0.00620 -0.00180 0.00250 -0.00070
Fe3 0.00600 0.00740 0.00620 -0.00180 0.00250 -0.00070
Ba 0.01020 0.00840 0.00950 0.00000 -0.00280 0.00000
As 0.00320 0.00470 0.00990 0.00000 0.00130 0.00000
O1 0.00800 0.00800 0.00900 -0.00100 0.00300 0.00000
O2 0.00800 0.01000 0.00600 0.00300 0.00000 0.00100
O3 0.00600 0.00800 0.00600 0.00000 0.00200 0.00000
O4 0.01500 0.00800 0.01600 0.00000 0.00200 0.00000
O5 0.01100 0.00900 0.01000 0.00000 0.00400 0.00000

loop_
_atom_site_label
_atom_site_fract_x
_atom_site_fract_y
_atom_site_fract_z
_atom_site_occupancy
Ti1 0.00000 0.00000 0.00000 0.55000
V1 0.00000 0.00000 0.00000 0.22500
Fe1 0.00000 0.00000 0.00000 0.22500
Ti2 0.00000 0.61720 0.00000 0.45000
V2 0.00000 0.61720 0.00000 0.27500
Fe2 0.00000 0.61720 0.00000 0.27500
Ti3 0.31710 0.19160 0.11850 0.24000
V3 0.31710 0.19160 0.11850 0.38000
Fe3 0.31710 0.19160 0.11850 0.38000
Ba 0.50000 0.50000 0.00000 0.35000
As 0.58070 0.00000 0.23960 0.47000
O1 0.15930 0.09830 0.23290 1.00000
O2 0.17410 0.29850 0.22750 1.00000
O3 0.50000 0.28590 0.00000 1.00000
O4 0.50000 0.09470 0.00000 1.00000
O5 0.14880 0.00000 0.71750 1.00000

loop_
_cod_related_entry_id
_cod_related_entry_database
_cod_related_entry_code
1 AMCSD 0001066
